data_4346757
loop_
_publ_author_name
'Abe, Masaaki'
'Yamada, Hiroaki'
'Okawara, Toru'
'Fujitsuka, Mamoru'
'Majima, Tetsuro'
'Hisaeda, Yoshio'

_publ_section_title
;
 Covalently Attached Porphycene-Ferrocene Dyads: Synthesis, Redox-Switched
 Emission, and Observation of the Charge-Separated State.
;
_journal_issue 1
_journal_name_full 'Inorganic chemistry'
_journal_page_first 7
_journal_page_last 9
_journal_paper_doi 10.1021/acs.inorgchem.5b02078
_journal_volume 55
_journal_year 2016
_chemical_formula_sum 'C45 H50 Cl2 Fe N4 O2'
_chemical_formula_weight 805.64
_chemical_name_common FcCH2COOPc
_space_group_crystal_system triclinic
_space_group_IT_number 1
_space_group_name_Hall 'P 1'
_space_group_name_H-M_alt 'P 1'
_atom_sites_solution_hydrogens geom
_atom_sites_solution_primary direct
_atom_sites_solution_secondary difmap
_cell_angle_alpha 85.9253(17)
_cell_angle_beta 85.6604(17)
_cell_angle_gamma 70.0440(17)
_cell_formula_units_Z 1
_cell_length_a 7.5292(9)
_cell_length_b 7.5813(9)
_cell_length_c 18.337(2)
_cell_measurement_reflns_used 9538
_cell_measurement_temperature 296.(2)
_cell_measurement_theta_max 30.7466
_cell_measurement_theta_min 2.8618
_cell_volume 979.9(2)
_computing_cell_refinement 'SAINT V8.34A (Bruker AXS Inc., 2013)'
_computing_data_reduction 'SAINT V8.34A (Bruker AXS Inc., 2013)'
_computing_structure_refinement 'SHELXL-2013 (Sheldrick, 2013)'
_computing_structure_solution 'SHELXS-97 (Sheldrick, 2008)'
_diffrn_ambient_temperature 296.(2)
_diffrn_detector_area_resol_mean 8.3333
_diffrn_measured_fraction_theta_full 0.994
_diffrn_measured_fraction_theta_max 0.994
_diffrn_measurement_device_type 'Bruker SMART CCD'
_diffrn_measurement_method 'phi and omega scans'
_diffrn_radiation_monochromator graphite
_diffrn_radiation_type MoK\a
_diffrn_radiation_wavelength 0.71073
_diffrn_reflns_av_R_equivalents 0.0200
_diffrn_reflns_av_unetI/netI 0.0419
_diffrn_reflns_limit_h_max 10
_diffrn_reflns_limit_h_min -10
_diffrn_reflns_limit_k_max 10
_diffrn_reflns_limit_k_min -10
_diffrn_reflns_limit_l_max 25
_diffrn_reflns_limit_l_min -25
_diffrn_reflns_number 13992
_diffrn_reflns_theta_full 29.13
_diffrn_reflns_theta_max 29.13
_diffrn_reflns_theta_min 1.12
_diffrn_source_type 'fine-focus sealed tube'
_exptl_absorpt_coefficient_mu 0.565
_exptl_absorpt_correction_T_max 0.91
_exptl_absorpt_correction_T_min 0.73
_exptl_absorpt_correction_type multi-scan
_exptl_absorpt_process_details 'SADABS V2012/1 (Bruker AXS Inc.)'
_exptl_crystal_colour violet
_exptl_crystal_density_diffrn 1.365
_exptl_crystal_density_method 'not measured'
_exptl_crystal_description rod
_exptl_crystal_F_000 424
_exptl_crystal_size_max 0.990
_exptl_crystal_size_mid 0.220
_exptl_crystal_size_min 0.170
_refine_diff_density_max 0.923
_refine_diff_density_min -0.485
_refine_ls_abs_structure_details
;
Flack x determined using 4721 quotients [(I+)-(I-)]/[(I+)+(I-)]
(Parsons and Flack (2004), Acta Cryst. A60, s61).
;
_refine_ls_abs_structure_Flack 0.679(5)
_refine_ls_extinction_method none
_refine_ls_goodness_of_fit_ref 1.026
_refine_ls_hydrogen_treatment constr
_refine_ls_matrix_type full
_refine_ls_number_parameters 491
_refine_ls_number_reflns 10381
_refine_ls_number_restraints 3
_refine_ls_restrained_S_all 1.026
_refine_ls_R_factor_all 0.0479
_refine_ls_R_factor_gt 0.0452
_refine_ls_shift/su_max 0.000
_refine_ls_shift/su_mean 0.000
_refine_ls_structure_factor_coef Fsqd
_refine_ls_weighting_details 'w=1/[\s^2^(Fo^2^)+(0.0510P)^2^+1.1366P] where P=(Fo^2^+2Fc^2^)/3'
_refine_ls_weighting_scheme calc
_refine_ls_wR_factor_gt 0.1077
_refine_ls_wR_factor_ref 0.1117
_reflns_number_gt 9947
_reflns_number_total 10381
_reflns_threshold_expression 'I > 2\s(I)'
_cod_data_source_file ic5b02078_si_002.cif
_cod_data_source_block I
_cod_database_code 4346757

loop_
_space_group_symop_operation_xyz
'x, y, z'

loop_
_atom_site_type_symbol
_atom_site_label
_atom_site_fract_x
_atom_site_fract_y
_atom_site_fract_z
_atom_site_U_iso_or_equiv
_atom_site_adp_type
_atom_site_calc_flag
_atom_site_refinement_flags_adp
_atom_site_refinement_flags_occupancy
_atom_site_refinement_flags_posn
_atom_site_occupancy
Fe Fe1 0.25759(5) 0.71390(5) 0.49100(3) 0.01149(11) Uani d . . . 1
Cl Cl2 0.86327(18) 0.27508(17) 0.40849(7) 0.0323(3) Uani d . . . 1
N N4 0.2252(4) 0.4991(4) -0.15571(16) 0.0106(5) Uani d . . . 1
H H4 0.1366 0.564 -0.1262 0.013 Uiso calc U P R 0.5
N N3 0.3676(4) 0.5459(4) -0.02264(15) 0.0100(5) Uani d . . . 1
H H3N 0.248 0.6041 -0.025 0.012 Uiso calc U P R 0.5
N N1 -0.1153(4) 0.7113(4) -0.11493(16) 0.0104(5) Uani d . . . 1
H H1 0.0048 0.6549 -0.1132 0.012 Uiso calc U P R 0.5
N N2 0.0272(4) 0.7615(4) 0.01995(16) 0.0099(5) Uani d . . . 1
H H2 0.1182 0.7015 -0.0098 0.012 Uiso calc U P R 0.5
C C20 -0.1496(5) 0.6210(5) -0.23837(19) 0.0119(6) Uani d . . . 1
H H20 -0.2401 0.6351 -0.2722 0.014 Uiso calc U . R 1
C C10 0.4005(5) 0.6414(5) 0.09954(18) 0.0105(6) Uani d . . . 1
H H10 0.4921 0.6324 0.1323 0.013 Uiso calc U . R 1
C C8 0.0418(5) 0.8015(4) 0.09053(17) 0.0091(6) Uani d . . . 1
C C7 -0.1460(5) 0.9051(5) 0.12307(18) 0.0107(6) Uani d . . . 1
C C18 0.2062(5) 0.4574(5) -0.22526(19) 0.0107(6) Uani d . . . 1
C C9 0.2178(5) 0.7466(5) 0.12313(17) 0.0098(6) Uani d . . . 1
C C12 0.6659(5) 0.4318(5) 0.01751(18) 0.0100(6) Uani d . . . 1
C C17 0.3906(5) 0.3439(5) -0.25757(18) 0.0108(6) Uani d . . . 1
C C13 0.6698(5) 0.3672(5) -0.05097(19) 0.0118(6) Uani d . . . 1
H H13 0.7761 0.2901 -0.0766 0.014 Uiso calc U . R 1
C C6 -0.2684(5) 0.9250(5) 0.06920(18) 0.0111(6) Uani d . . . 1
H H6 -0.3987 0.9856 0.0727 0.013 Uiso calc U . R 1
C C19 0.0349(5) 0.5133(5) -0.26129(19) 0.0122(6) Uani d . . . 1
H H19 0.0468 0.4713 -0.3084 0.015 Uiso calc U . R 1
C C2 -0.4150(5) 0.8221(5) -0.15356(19) 0.0106(6) Uani d . . . 1
C C5 -0.1591(5) 0.8353(5) 0.00625(19) 0.0107(6) Uani d . . . 1
C C3 -0.4177(5) 0.8838(5) -0.08455(19) 0.0112(6) Uani d . . . 1
H H3 -0.5237 0.9581 -0.058 0.013 Uiso calc U . R 1
C C15 0.4112(5) 0.4182(5) -0.14225(19) 0.0110(6) Uani d . . . 1
C C11 0.4715(5) 0.5463(5) 0.03513(18) 0.0101(6) Uani d . . . 1
C C16 0.5167(5) 0.3210(5) -0.20485(18) 0.0120(6) Uani d . . . 1
H H16 0.646 0.2551 -0.2087 0.014 Uiso calc U . R 1
C C1 -0.2205(5) 0.7110(5) -0.17284(18) 0.0099(6) Uani d . . . 1
C C14 0.4814(5) 0.4395(5) -0.07602(19) 0.0114(6) Uani d . . . 1
C C4 -0.2277(5) 0.8129(5) -0.06094(19) 0.0103(6) Uani d . . . 1
C C21 -0.5773(5) 0.8607(5) -0.20182(19) 0.0116(6) Uani d . . . 1
H H21A -0.5829 0.7421 -0.2161 0.014 Uiso calc U . R 1
H H21B -0.5541 0.9297 -0.246 0.014 Uiso calc U . R 1
C C24 -0.2007(5) 0.9692(5) 0.20006(19) 0.0129(6) Uani d . . . 1
H H24A -0.1411 1.0602 0.2088 0.016 Uiso calc U . R 1
H H24B -0.1522 0.8623 0.2341 0.016 Uiso calc U . R 1
C C22 -0.7688(5) 0.9728(5) -0.1657(2) 0.0147(7) Uani d . . . 1
H H22A -0.7642 1.0915 -0.151 0.018 Uiso calc U . R 1
H H22B -0.7945 0.9034 -0.1221 0.018 Uiso calc U . R 1
C C25 -0.4144(5) 1.0576(5) 0.2157(2) 0.0156(7) Uani d . . . 1
H H25A -0.4616 1.173 0.1858 0.019 Uiso calc U . R 1
H H25B -0.4764 0.9724 0.2023 0.019 Uiso calc U . R 1
C C23 -0.9286(5) 1.0105(6) -0.2177(2) 0.0202(8) Uani d . . . 1
H H23A -0.9093 1.0886 -0.259 0.03 Uiso calc U . R 1
H H23B -1.0476 1.073 -0.1925 0.03 Uiso calc U . R 1
H H23C -0.9291 0.8935 -0.2345 0.03 Uiso calc U . R 1
C C26 -0.4630(6) 1.1002(6) 0.2963(2) 0.0207(8) Uani d . . . 1
H H26A -0.4212 0.9854 0.3258 0.031 Uiso calc U . R 1
H H26B -0.5975 1.1583 0.304 0.031 Uiso calc U . R 1
H H26C -0.4011 1.1838 0.3097 0.031 Uiso calc U . R 1
C C30 0.4311(5) 0.2690(5) -0.33260(19) 0.0119(6) Uani d . . . 1
H H30A 0.3861 0.3725 -0.3684 0.014 Uiso calc U . R 1
H H30B 0.3614 0.1841 -0.337 0.014 Uiso calc U . R 1
C C27 0.8258(5) 0.3917(5) 0.06729(19) 0.0118(6) Uani d . . . 1
H H27A 0.8026 0.3178 0.11 0.014 Uiso calc U . R 1
H H27B 0.8274 0.5097 0.084 0.014 Uiso calc U . R 1
C C31 0.6416(5) 0.1648(6) -0.3500(2) 0.0168(7) Uani d . . . 1
H H31A 0.7111 0.2508 -0.3478 0.02 Uiso calc U . R 1
H H31B 0.6882 0.064 -0.3133 0.02 Uiso calc U . R 1
C C28 1.0197(5) 0.2870(5) 0.0318(2) 0.0147(7) Uani d . . . 1
H H28A 1.0198 0.1684 0.0151 0.018 Uiso calc U . R 1
H H28B 1.0451 0.3608 -0.0106 0.018 Uiso calc U . R 1
C C29 1.1751(5) 0.2502(6) 0.0853(2) 0.0200(8) Uani d . . . 1
H H29A 1.1722 0.3672 0.1032 0.03 Uiso calc U . R 1
H H29B 1.296 0.1902 0.0608 0.03 Uiso calc U . R 1
H H29C 1.1549 0.17 0.1256 0.03 Uiso calc U . R 1
C C32 0.6775(6) 0.0832(8) -0.4258(3) 0.0275(10) Uani d . . . 1
H H32A 0.6062 0.0005 -0.4286 0.041 Uiso calc U . R 1
H H32B 0.8099 0.0143 -0.4338 0.041 Uiso calc U . R 1
H H32C 0.639 0.1834 -0.4625 0.041 Uiso calc U . R 1
C C33 0.2090(5) 0.6982(5) 0.25227(18) 0.0120(6) Uani d . . . 1
C C34 0.2135(6) 0.7930(5) 0.32145(18) 0.0152(7) Uani d . . . 1
H H34A 0.3369 0.8061 0.3232 0.018 Uiso calc U . R 1
H H34B 0.12 0.9182 0.3197 0.018 Uiso calc U . R 1
C C36 0.0131(5) 0.7527(6) 0.4401(2) 0.0150(7) Uani d . . . 1
H H36 -0.0928 0.8711 0.4351 0.018 Uiso calc U . R 1
C C39 0.2945(6) 0.5106(5) 0.4185(2) 0.0151(7) Uani d . . . 1
H H39 0.4156 0.4331 0.3959 0.018 Uiso calc U . R 1
C C37 0.0339(6) 0.6143(6) 0.4990(2) 0.0190(8) Uani d . . . 1
H H37 -0.0546 0.6213 0.5416 0.023 Uiso calc U . R 1
C C35 0.1753(5) 0.6889(5) 0.3904(2) 0.0130(7) Uani d . . . 1
C C38 0.2065(6) 0.4655(5) 0.4850(2) 0.0182(8) Uani d . . . 1
H H38 0.258 0.3522 0.5167 0.022 Uiso calc U . R 1
C C44 0.5046(6) 0.7697(6) 0.4857(2) 0.0196(8) Uani d . . . 1
H H44 0.6087 0.7271 0.4486 0.024 Uiso calc U . R 1
C C40 0.4846(7) 0.6737(7) 0.5534(3) 0.0248(9) Uani d . . . 1
H H40 0.5718 0.552 0.5708 0.03 Uiso calc U . R 1
C C42 0.2325(6) 0.9474(6) 0.5471(2) 0.0231(9) Uani d . . . 1
H H42 0.1139 1.0482 0.5594 0.028 Uiso calc U . R 1
C C43 0.3471(6) 0.9405(6) 0.4817(2) 0.0177(8) Uani d . . . 1
H H43 0.3236 1.0363 0.4414 0.021 Uiso calc U . R 1
C C41 0.3158(7) 0.7826(7) 0.5910(2) 0.0252(10) Uani d . . . 1
H H41 0.2657 0.7496 0.6389 0.03 Uiso calc U . R 1
C C45 0.9271(7) 0.3925(8) 0.3306(3) 0.0362(11) Uani d . . . 1
H H45A 1.0168 0.3011 0.2995 0.043 Uiso calc U . R 1
H H45B 0.9894 0.4758 0.3456 0.043 Uiso calc U . R 1
Cl Cl1 0.7316(2) 0.5244(2) 0.27989(8) 0.0443(3) Uani d . . . 1
O O1 0.2085(3) 0.8189(3) 0.19326(13) 0.0114(5) Uani d . . . 1
O O2 0.2090(4) 0.5413(4) 0.24774(15) 0.0197(6) Uani d . . . 1

loop_
_atom_site_aniso_label
_atom_site_aniso_U_11
_atom_site_aniso_U_22
_atom_site_aniso_U_33
_atom_site_aniso_U_12
_atom_site_aniso_U_13
_atom_site_aniso_U_23
Fe1 0.0140(2) 0.0140(2) 0.0079(2) -0.00613(18) -0.00053(16) -0.00226(16)
Cl2 0.0364(6) 0.0319(6) 0.0342(6) -0.0186(5) -0.0109(5) 0.0077(5)
N4 0.0080(13) 0.0111(13) 0.0112(13) -0.0010(11) -0.0006(10) -0.0030(10)
N3 0.0072(12) 0.0139(13) 0.0080(12) -0.0019(10) -0.0009(10) -0.0018(10)
N1 0.0080(12) 0.0137(13) 0.0092(12) -0.0030(10) -0.0010(10) -0.0017(10)
N2 0.0064(12) 0.0138(13) 0.0089(12) -0.0026(10) -0.0006(10) -0.0017(10)
C20 0.0111(15) 0.0145(15) 0.0104(14) -0.0038(13) -0.0034(12) -0.0018(12)
C10 0.0096(15) 0.0134(15) 0.0094(14) -0.0043(12) -0.0034(11) -0.0003(11)
C8 0.0096(15) 0.0095(14) 0.0080(14) -0.0029(12) 0.0000(11) -0.0005(11)
C7 0.0102(15) 0.0100(14) 0.0115(15) -0.0030(12) 0.0015(12) -0.0012(11)
C18 0.0098(15) 0.0118(15) 0.0097(15) -0.0026(12) 0.0004(12) -0.0010(11)
C9 0.0119(15) 0.0128(14) 0.0055(13) -0.0052(12) -0.0006(11) -0.0008(11)
C12 0.0079(14) 0.0113(14) 0.0105(14) -0.0030(12) -0.0007(11) 0.0010(11)
C17 0.0092(15) 0.0112(15) 0.0102(14) -0.0010(12) 0.0010(12) -0.0021(11)
C13 0.0075(15) 0.0145(15) 0.0113(15) -0.0008(12) -0.0015(11) -0.0011(12)
C6 0.0079(14) 0.0115(15) 0.0117(15) 0.0001(12) 0.0007(12) -0.0030(12)
C19 0.0115(16) 0.0154(16) 0.0095(14) -0.0035(13) -0.0017(12) -0.0030(12)
C2 0.0081(15) 0.0110(15) 0.0124(15) -0.0025(12) -0.0021(12) 0.0002(12)
C5 0.0082(14) 0.0106(15) 0.0121(15) -0.0018(12) 0.0007(11) -0.0016(12)
C3 0.0072(15) 0.0114(15) 0.0127(15) 0.0001(12) -0.0004(11) -0.0026(12)
C15 0.0091(15) 0.0116(15) 0.0108(15) -0.0016(12) 0.0000(11) -0.0016(12)
C11 0.0098(14) 0.0110(14) 0.0092(14) -0.0034(12) -0.0011(11) 0.0004(11)
C16 0.0091(15) 0.0123(14) 0.0108(15) 0.0013(12) 0.0004(12) -0.0027(12)
C1 0.0084(14) 0.0114(14) 0.0104(14) -0.0038(12) -0.0014(11) -0.0002(11)
C14 0.0090(15) 0.0116(15) 0.0117(15) -0.0010(12) -0.0001(12) -0.0010(12)
C4 0.0074(15) 0.0103(15) 0.0118(15) -0.0008(12) -0.0014(12) -0.0017(12)
C21 0.0081(14) 0.0130(15) 0.0131(15) -0.0023(12) -0.0033(12) -0.0004(12)
C24 0.0123(15) 0.0148(16) 0.0108(15) -0.0036(13) 0.0004(12) -0.0012(12)
C22 0.0096(15) 0.0165(17) 0.0167(17) -0.0021(13) -0.0020(13) -0.0018(13)
C25 0.0116(16) 0.0199(17) 0.0135(16) -0.0028(13) 0.0026(12) -0.0053(13)
C23 0.0109(17) 0.0207(19) 0.0262(19) -0.0010(14) -0.0058(14) -0.0002(15)
C26 0.0186(18) 0.0239(19) 0.0179(17) -0.0046(15) 0.0055(14) -0.0098(14)
C30 0.0110(15) 0.0140(15) 0.0091(14) -0.0016(12) 0.0001(11) -0.0040(11)
C27 0.0101(15) 0.0134(15) 0.0113(15) -0.0025(12) -0.0034(12) 0.0001(12)
C31 0.0136(17) 0.0209(18) 0.0159(17) -0.0049(14) 0.0011(13) -0.0077(14)
C28 0.0105(15) 0.0162(16) 0.0161(16) -0.0025(13) -0.0037(12) 0.0000(13)
C29 0.0109(16) 0.0207(18) 0.027(2) -0.0024(14) -0.0083(14) 0.0002(15)
C32 0.0159(19) 0.042(3) 0.024(2) -0.0073(19) 0.0064(16) -0.0217(19)
C33 0.0127(15) 0.0153(16) 0.0081(14) -0.0047(13) -0.0004(11) -0.0008(12)
C34 0.0225(18) 0.0185(17) 0.0074(14) -0.0099(14) -0.0011(13) -0.0031(12)
C36 0.0118(16) 0.0189(18) 0.0146(17) -0.0048(14) -0.0006(13) -0.0046(13)
C39 0.0174(17) 0.0157(17) 0.0123(16) -0.0045(14) -0.0020(13) -0.0053(13)
C37 0.0217(19) 0.029(2) 0.0123(16) -0.0168(17) 0.0006(14) -0.0015(14)
C35 0.0134(16) 0.0168(17) 0.0102(16) -0.0066(14) -0.0021(12) -0.0015(12)
C38 0.030(2) 0.0163(17) 0.0129(16) -0.0130(16) -0.0080(15) 0.0017(13)
C44 0.0151(18) 0.0241(19) 0.0237(19) -0.0108(15) -0.0002(14) -0.0070(15)
C40 0.028(2) 0.025(2) 0.028(2) -0.0145(18) -0.0176(18) 0.0045(17)
C42 0.022(2) 0.024(2) 0.027(2) -0.0115(17) 0.0040(16) -0.0137(17)
C43 0.025(2) 0.0189(18) 0.0148(17) -0.0145(16) -0.0033(14) 0.0006(14)
C41 0.039(3) 0.040(3) 0.0084(17) -0.028(2) -0.0025(16) -0.0034(16)
C45 0.027(2) 0.047(3) 0.038(3) -0.019(2) -0.002(2) 0.008(2)
Cl1 0.0375(7) 0.0469(7) 0.0448(7) -0.0132(6) -0.0061(5) 0.0213(6)
O1 0.0137(12) 0.0136(11) 0.0074(10) -0.0048(9) -0.0005(9) -0.0027(9)
O2 0.0328(16) 0.0152(13) 0.0127(12) -0.0103(12) -0.0004(11) -0.0013(10)

loop_
_atom_type_symbol
_atom_type_description
_atom_type_scat_dispersion_real
_atom_type_scat_dispersion_imag
_atom_type_scat_source
C C 0.0033 0.0016 'International Tables Vol C Tables 4.2.6.8 and 6.1.1.4'
H H 0.0000 0.0000 'International Tables Vol C Tables 4.2.6.8 and 6.1.1.4'
N N 0.0061 0.0033 'International Tables Vol C Tables 4.2.6.8 and 6.1.1.4'
O O 0.0106 0.0060 'International Tables Vol C Tables 4.2.6.8 and 6.1.1.4'
Cl Cl 0.1484 0.1585 'International Tables Vol C Tables 4.2.6.8 and 6.1.1.4'
Fe Fe 0.3463 0.8444 'International Tables Vol C Tables 4.2.6.8 and 6.1.1.4'

loop_
_geom_angle_atom_site_label_1
_geom_angle_atom_site_label_2
_geom_angle_atom_site_label_3
_geom_angle
C35 Fe1 C44 112.34(16)
C35 Fe1 C43 106.02(15)
C44 Fe1 C43 41.00(17)
C35 Fe1 C39 41.10(15)
C44 Fe1 C39 106.24(16)
C43 Fe1 C39 129.35(16)
C35 Fe1 C36 41.07(15)
C44 Fe1 C36 145.42(17)
C43 Fe1 C36 114.44(16)
C39 Fe1 C36 68.81(16)
C35 Fe1 C40 145.22(19)
C44 Fe1 C40 40.54(18)
C43 Fe1 C40 68.35(17)
C39 Fe1 C40 114.66(18)
C36 Fe1 C40 173.25(19)
C35 Fe1 C42 131.10(17)
C44 Fe1 C42 68.16(17)
C43 Fe1 C42 40.46(17)
C39 Fe1 C42 169.14(17)
C36 Fe1 C42 110.11(17)
C40 Fe1 C42 67.66(19)
C35 Fe1 C38 68.59(15)
C44 Fe1 C38 131.07(17)
C43 Fe1 C38 169.14(16)
C39 Fe1 C38 40.56(15)
C36 Fe1 C38 68.20(16)
C40 Fe1 C38 110.29(17)
C42 Fe1 C38 149.95(17)
C35 Fe1 C37 68.86(15)
C44 Fe1 C37 171.04(18)
C43 Fe1 C37 147.92(18)
C39 Fe1 C37 68.47(16)
C36 Fe1 C37 40.71(16)
C40 Fe1 C37 134.01(18)
C42 Fe1 C37 118.26(17)
C38 Fe1 C37 40.35(17)
C35 Fe1 C41 171.09(19)
C44 Fe1 C41 68.19(18)
C43 Fe1 C41 68.21(17)
C39 Fe1 C41 147.81(18)
C36 Fe1 C41 134.00(18)
C40 Fe1 C41 40.3(2)
C42 Fe1 C41 40.21(19)
C38 Fe1 C41 118.25(17)
C37 Fe1 C41 112.11(17)
C15 N4 C18 106.6(3)
C14 N3 C11 110.0(3)
C4 N1 C1 110.1(3)
C5 N2 C8 106.5(3)
C19 C20 C1 130.7(3)
C9 C10 C11 131.4(3)
N2 C8 C9 121.9(3)
N2 C8 C7 110.1(3)
C9 C8 C7 128.0(3)
C6 C7 C8 105.3(3)
C6 C7 C24 125.7(3)
C8 C7 C24 129.0(3)
N4 C18 C19 125.5(3)
N4 C18 C17 110.0(3)
C19 C18 C17 124.5(3)
C10 C9 C8 133.1(3)
C10 C9 O1 112.9(3)
C8 C9 O1 114.0(3)
C13 C12 C11 106.6(3)
C13 C12 C27 128.5(3)
C11 C12 C27 124.9(3)
C16 C17 C18 105.7(3)
C16 C17 C30 127.4(3)
C18 C17 C30 126.9(3)
C12 C13 C14 108.0(3)
C7 C6 C5 107.5(3)
C20 C19 C18 131.2(3)
C3 C2 C1 106.9(3)
C3 C2 C21 128.1(3)
C1 C2 C21 125.0(3)
N2 C5 C4 122.0(3)
N2 C5 C6 110.7(3)
C4 C5 C6 127.2(3)
C2 C3 C4 107.7(3)
N4 C15 C14 121.6(3)
N4 C15 C16 110.8(3)
C14 C15 C16 127.6(3)
N3 C11 C10 125.5(3)
N3 C11 C12 107.7(3)
C10 C11 C12 126.8(3)
C17 C16 C15 107.0(3)
N1 C1 C20 125.6(3)
N1 C1 C2 107.2(3)
C20 C1 C2 127.2(3)
N3 C14 C15 121.8(3)
N3 C14 C13 107.7(3)
C15 C14 C13 130.5(3)
N1 C4 C5 122.9(3)
N1 C4 C3 108.0(3)
C5 C4 C3 129.0(3)
C2 C21 C22 113.8(3)
C7 C24 C25 113.7(3)
C21 C22 C23 111.5(3)
C26 C25 C24 111.5(3)
C17 C30 C31 113.1(3)
C12 C27 C28 114.0(3)
C32 C31 C30 111.9(3)
C29 C28 C27 111.2(3)
O2 C33 O1 123.8(3)
O2 C33 C34 126.9(3)
O1 C33 C34 109.3(3)
C35 C34 C33 113.8(3)
C37 C36 C35 107.9(3)
C37 C36 Fe1 70.1(2)
C35 C36 Fe1 68.8(2)
C38 C39 C35 107.9(3)
C38 C39 Fe1 70.4(2)
C35 C39 Fe1 69.1(2)
C38 C37 C36 107.8(3)
C38 C37 Fe1 69.8(2)
C36 C37 Fe1 69.2(2)
C39 C35 C36 107.7(3)
C39 C35 C34 126.4(3)
C36 C35 C34 125.9(3)
C39 C35 Fe1 69.8(2)
C36 C35 Fe1 70.1(2)
C34 C35 Fe1 125.0(3)
C39 C38 C37 108.6(3)
C39 C38 Fe1 69.0(2)
C37 C38 Fe1 69.9(2)
C40 C44 C43 107.8(4)
C40 C44 Fe1 70.3(2)
C43 C44 Fe1 69.6(2)
C44 C40 C41 108.3(4)
C44 C40 Fe1 69.1(2)
C41 C40 Fe1 70.1(2)
C41 C42 C43 108.6(4)
C41 C42 Fe1 70.0(2)
C43 C42 Fe1 69.2(2)
C42 C43 C44 107.5(4)
C42 C43 Fe1 70.4(2)
C44 C43 Fe1 69.4(2)
C42 C41 C40 107.8(4)
C42 C41 Fe1 69.8(2)
C40 C41 Fe1 69.6(2)
Cl2 C45 Cl1 112.7(3)
C33 O1 C9 116.5(3)

loop_
_geom_bond_atom_site_label_1
_geom_bond_atom_site_label_2
_geom_bond_distance
Fe1 C35 2.032(4)
Fe1 C44 2.037(4)
Fe1 C43 2.041(4)
Fe1 C39 2.040(4)
Fe1 C36 2.049(4)
Fe1 C40 2.053(4)
Fe1 C42 2.057(4)
Fe1 C38 2.058(4)
Fe1 C37 2.060(4)
Fe1 C41 2.059(4)
Cl2 C45 1.753(5)
N4 C15 1.358(4)
N4 C18 1.365(4)
N3 C14 1.362(4)
N3 C11 1.364(4)
N1 C4 1.352(4)
N1 C1 1.373(4)
N2 C5 1.357(4)
N2 C8 1.371(4)
C20 C19 1.399(5)
C20 C1 1.402(5)
C10 C9 1.388(5)
C10 C11 1.401(5)
C8 C9 1.412(5)
C8 C7 1.468(5)
C7 C6 1.368(5)
C7 C24 1.507(5)
C18 C19 1.413(5)
C18 C17 1.467(5)
C9 O1 1.421(4)
C12 C13 1.374(5)
C12 C11 1.450(5)
C12 C27 1.501(4)
C17 C16 1.367(5)
C17 C30 1.496(4)
C13 C14 1.434(5)
C6 C5 1.435(5)
C2 C3 1.376(5)
C2 C1 1.449(5)
C2 C21 1.498(5)
C5 C4 1.414(5)
C3 C4 1.434(5)
C15 C14 1.401(5)
C15 C16 1.440(5)
C21 C22 1.529(5)
C24 C25 1.530(5)
C22 C23 1.529(5)
C25 C26 1.526(5)
C30 C31 1.531(5)
C27 C28 1.525(5)
C31 C32 1.528(5)
C28 C29 1.524(5)
C33 O2 1.198(4)
C33 O1 1.366(4)
C33 C34 1.510(4)
C34 C35 1.504(5)
C36 C37 1.429(6)
C36 C35 1.431(5)
C39 C38 1.421(5)
C39 C35 1.429(5)
C37 C38 1.420(6)
C44 C40 1.417(6)
C44 C43 1.428(6)
C40 C41 1.416(7)
C42 C41 1.415(7)
C42 C43 1.417(6)
C45 Cl1 1.761(5)
